data_4121576
loop_
_publ_author_name
'Foo, Klement'
'Sella, Eran'
'Thom\'e, Isabelle'
'Eastgate, Martin D.'
'Baran, Phil S.'

_publ_section_title
;
 A mild, ferrocene-catalyzed C-h imidation of (hetero)arenes.
;
_journal_issue 14
_journal_name_full 'Journal of the American Chemical Society'
_journal_page_first 5279
_journal_page_last 5282
_journal_paper_doi 10.1021/ja501879c
_journal_volume 136
_journal_year 2014
_chemical_formula_moiety 'C10 H10 N2 O3'
_chemical_formula_sum 'C10 H10 N2 O3'
_chemical_formula_weight 206.20
_chemical_name_systematic
;
 ? 
;
_space_group_crystal_system monoclinic
_space_group_IT_number 15
_space_group_name_Hall '-C 2yc'
_space_group_name_H-M_alt 'C 1 2/c 1'
_symmetry_space_group_name_Hall '-C 2yc'
_symmetry_space_group_name_H-M 'C 1 2/c 1'
_atom_sites_solution_hydrogens geom
_atom_sites_solution_primary direct
_atom_sites_solution_secondary difmap
_audit_creation_date 2013-04-10
_audit_creation_method
;
  Olex2 1.2-beta
  (compiled Apr  9 2013 14:10:59, GUI svn.r4452)
;
_cell_angle_alpha 90.00
_cell_angle_beta 116.050(3)
_cell_angle_gamma 90.00
_cell_formula_units_Z 8
_cell_length_a 20.687(2)
_cell_length_b 6.4683(8)
_cell_length_c 15.9083(19)
_cell_measurement_reflns_used 3715
_cell_measurement_temperature 100
_cell_measurement_theta_max 26.023
_cell_measurement_theta_min 2.728
_cell_volume 1912.4(4)
_computing_cell_refinement 'SAINT v8.27A (Bruker, 2012)'
_computing_data_collection 'Bruker APEX2 v2013-2.0 (Bruker, 2013)'
_computing_data_reduction 'SAINT v8.27A (Bruker, 2012)'
_computing_molecular_graphics
;
O. V. Dolomanov, L. J. Bourhis, R. J. Gildea, J. A. K. Howard and H. Puschmann,
OLEX2: a complete structure solution, refinement and analysis program.
J. Appl. Cryst. (2009). 42, 339-341.
;
_computing_publication_material
;
O. V. Dolomanov, L. J. Bourhis, R. J. Gildea, J. A. K. Howard and H. Puschmann,
OLEX2: a complete structure solution, refinement and analysis program.
J. Appl. Cryst. (2009). 42, 339-341.
;
_computing_structure_refinement
;
XL, G.M. Sheldrick, Acta Cryst.
(2008). A64, 112-122
;
_computing_structure_solution 'SHELXS-97 (Sheldrick, 2008)'
_diffrn_ambient_temperature 100
_diffrn_detector 'Bruker APEX-II CCD'
_diffrn_detector_area_resol_mean 7.9
_diffrn_detector_type 'CCD Area Detector'
_diffrn_measured_fraction_theta_full 1.000
_diffrn_measured_fraction_theta_max 0.999
_diffrn_measurement_device 'Kappa Four-Circle Diffractometer'
_diffrn_measurement_device_type 'Bruker APEX II Ultra'
_diffrn_measurement_method '\w and \f scans'
_diffrn_radiation_monochromator 'Double Bounce Multilayer Mirrors'
_diffrn_radiation_probe x-ray
_diffrn_radiation_type MoK\a
_diffrn_radiation_wavelength 0.71073
_diffrn_radiation_xray_symbol K-L~3~
_diffrn_reflns_av_R_equivalents 0.0464
_diffrn_reflns_av_unetI/netI 0.0321
_diffrn_reflns_limit_h_max 25
_diffrn_reflns_limit_h_min -25
_diffrn_reflns_limit_k_max 8
_diffrn_reflns_limit_k_min -8
_diffrn_reflns_limit_l_max 19
_diffrn_reflns_limit_l_min -19
_diffrn_reflns_number 14649
_diffrn_reflns_theta_full 25.00
_diffrn_reflns_theta_max 26.40
_diffrn_reflns_theta_min 2.19
_diffrn_source 'Rotating Anode'
_diffrn_source_type 'Bruker TXS'
_diffrn_standards_number 0
_exptl_absorpt_coefficient_mu 0.108
_exptl_absorpt_correction_T_max 0.7454
_exptl_absorpt_correction_T_min 0.6820
_exptl_absorpt_correction_type multi-scan
_exptl_absorpt_process_details
;
SADABS-2012/1 (Bruker,2012) was used for absorption correction.
wR2(int) was 0.0779 before and 0.0550 after correction.
The Ratio of minimum to maximum transmission is 0.9149.
The \l/2 correction factor is 0.0015.
;
_exptl_crystal_colour Colorless
_exptl_crystal_colour_primary Colorless
_exptl_crystal_density_diffrn 1.432
_exptl_crystal_density_method 'not measured'
_exptl_crystal_description Block
_exptl_crystal_F_000 864
_exptl_crystal_size_max 0.051
_exptl_crystal_size_mid 0.031
_exptl_crystal_size_min 0.011
_refine_diff_density_max 0.215
_refine_diff_density_min -0.248
_refine_diff_density_rms 0.047
_refine_ls_extinction_coef 0.0056(8)
_refine_ls_extinction_expression Fc^*^=kFc[1+0.001xFc^2^\l^3^/sin(2\q)]^-1/4^
_refine_ls_extinction_method SHELXL
_refine_ls_goodness_of_fit_ref 1.027
_refine_ls_hydrogen_treatment constr
_refine_ls_matrix_type full
_refine_ls_number_parameters 138
_refine_ls_number_reflns 1954
_refine_ls_number_restraints 0
_refine_ls_restrained_S_all 1.027
_refine_ls_R_factor_all 0.0547
_refine_ls_R_factor_gt 0.0372
_refine_ls_shift/su_max 0.000
_refine_ls_shift/su_mean 0.000
_refine_ls_structure_factor_coef Fsqd
_refine_ls_weighting_details 'calc w=1/[\s^2^(Fo^2^)+(0.0518P)^2^+1.1661P] where P=(Fo^2^+2Fc^2^)/3'
_refine_ls_weighting_scheme calc
_refine_ls_wR_factor_gt 0.0925
_refine_ls_wR_factor_ref 0.1026
_reflns_number_gt 1503
_reflns_number_total 1954
_reflns_threshold_expression >2sigma(I)
_cod_data_source_file ja501879c_si_003.cif
_cod_data_source_block Baran285
_cod_depositor_comments
;
The following automatic conversions were performed:

'_diffrn_radiation_probe' value 'X-ray' changed to 'x-ray' according
to
/usr/data/users/saulius/automatic-downloads/rss-feeds/ACS/lib/dictionaries/cif_core.dic
dictionary named 'cif_core.dic' version 2.4.2 from 2011-04-26.

Automatic conversion script
Id: cif_fix_values 2281 2013-09-26 08:29:07Z andrius 

 Adding full bibliography for 4121575--4121576.cif.
;
_cod_database_code 4121576
_olex2_refinement_description
;
1. Fixed Uiso
 At 1.2 times of:
  All C(H) groups, All C(H,H) groups
 At 1.5 times of:
  All C(H,H,H) groups
2.a Secondary CH2 refined with riding coordinates:
 C2(H2A,H2B), C3(H3A,H3B)
2.b Aromatic/amide H refined with riding coordinates:
 C6(H6), C7(H7), C8(H8)
2.c Idealised Me refined as rotating group:
 C10(H10A,H10B,H10C)
;

loop_
_space_group_symop_id
_space_group_symop_operation_xyz
1 'x, y, z'
2 '-x, y, -z+1/2'
3 'x+1/2, y+1/2, z'
4 '-x+1/2, y+1/2, -z+1/2'
5 '-x, -y, -z'
6 'x, -y, z-1/2'
7 '-x+1/2, -y+1/2, -z'
8 'x+1/2, -y+1/2, z-1/2'

loop_
_atom_site_label
_atom_site_type_symbol
_atom_site_fract_x
_atom_site_fract_y
_atom_site_fract_z
_atom_site_U_iso_or_equiv
_atom_site_adp_type
_atom_site_occupancy
_atom_site_symmetry_multiplicity
_atom_site_calc_flag
_atom_site_refinement_flags
O1 O 0.40257(6) 0.16289(18) 0.78797(8) 0.0279(3) Uani 1 1 d .
O2 O 0.36267(6) 0.63618(17) 0.97124(8) 0.0253(3) Uani 1 1 d .
O3 O 0.39767(5) 0.14979(17) 1.03731(7) 0.0203(3) Uani 1 1 d .
N1 N 0.37124(6) 0.37189(19) 0.88089(8) 0.0153(3) Uani 1 1 d .
N2 N 0.19512(7) 0.1236(2) 0.81221(9) 0.0213(3) Uani 1 1 d .
C1 C 0.40939(8) 0.3229(2) 0.83009(10) 0.0185(4) Uani 1 1 d .
C2 C 0.45968(8) 0.4986(3) 0.84025(11) 0.0214(4) Uani 1 1 d .
H2A H 0.4518 0.5517 0.7781 0.026 Uiso 1 1 calc R
H2B H 0.5104 0.4534 0.8745 0.026 Uiso 1 1 calc R
C3 C 0.44213(8) 0.6646(2) 0.89542(11) 0.0206(4) Uani 1 1 d .
H3A H 0.4859 0.7056 0.9517 0.025 Uiso 1 1 calc R
H3B H 0.4214 0.7885 0.8563 0.025 Uiso 1 1 calc R
C4 C 0.38843(8) 0.5664(2) 0.92245(10) 0.0170(3) Uani 1 1 d .
C5 C 0.31671(7) 0.2448(2) 0.88618(10) 0.0156(3) Uani 1 1 d .
C6 C 0.24936(8) 0.2347(2) 0.81154(10) 0.0194(4) Uani 1 1 d .
H6 H 0.2411 0.3108 0.7567 0.023 Uiso 1 1 calc R
C7 C 0.20922(8) 0.0219(2) 0.89157(11) 0.0198(4) Uani 1 1 d .
H7 H 0.1713 -0.0567 0.8940 0.024 Uiso 1 1 calc R
C8 C 0.27426(8) 0.0220(2) 0.96993(11) 0.0181(4) Uani 1 1 d .
H8 H 0.2805 -0.0534 1.0243 0.022 Uiso 1 1 calc R
C9 C 0.33062(8) 0.1353(2) 0.96761(10) 0.0159(3) Uani 1 1 d .
C10 C 0.41320(8) 0.0360(3) 1.12173(10) 0.0216(4) Uani 1 1 d .
H10A H 0.3843 0.0910 1.1516 0.032 Uiso 1 1 calc R
H10B H 0.4644 0.0498 1.1646 0.032 Uiso 1 1 calc R
H10C H 0.4015 -0.1102 1.1065 0.032 Uiso 1 1 calc R

loop_
_atom_site_aniso_label
_atom_site_aniso_U_11
_atom_site_aniso_U_22
_atom_site_aniso_U_33
_atom_site_aniso_U_23
_atom_site_aniso_U_13
_atom_site_aniso_U_12
O1 0.0341(7) 0.0307(7) 0.0260(7) -0.0060(5) 0.0198(5) 0.0006(5)
O2 0.0308(6) 0.0254(7) 0.0274(7) -0.0065(5) 0.0199(5) -0.0024(5)
O3 0.0179(6) 0.0283(6) 0.0129(6) 0.0046(4) 0.0053(4) -0.0029(5)
N1 0.0164(6) 0.0192(7) 0.0129(6) -0.0001(5) 0.0090(5) -0.0011(5)
N2 0.0190(7) 0.0251(8) 0.0200(7) -0.0015(6) 0.0087(6) -0.0032(6)
C1 0.0188(7) 0.0260(9) 0.0127(8) 0.0020(7) 0.0086(6) 0.0033(6)
C2 0.0157(8) 0.0330(9) 0.0185(8) 0.0050(7) 0.0101(6) 0.0010(7)
C3 0.0181(8) 0.0245(9) 0.0182(8) 0.0021(7) 0.0071(6) -0.0045(6)
C4 0.0180(7) 0.0200(8) 0.0124(8) 0.0012(6) 0.0062(6) 0.0011(6)
C5 0.0169(7) 0.0177(8) 0.0160(8) -0.0014(6) 0.0106(6) -0.0015(6)
C6 0.0220(8) 0.0217(8) 0.0159(8) 0.0000(7) 0.0095(6) -0.0012(7)
C7 0.0194(8) 0.0216(8) 0.0224(9) -0.0026(7) 0.0128(7) -0.0028(6)
C8 0.0234(8) 0.0171(8) 0.0184(8) 0.0003(6) 0.0135(7) -0.0003(6)
C9 0.0172(7) 0.0183(8) 0.0141(8) -0.0026(6) 0.0086(6) 0.0010(6)
C10 0.0250(8) 0.0263(9) 0.0130(8) 0.0051(7) 0.0078(6) 0.0008(7)

loop_
_atom_type_symbol
_atom_type_description
_atom_type_scat_dispersion_real
_atom_type_scat_dispersion_imag
_atom_type_scat_source
C C 0.0033 0.0016 'International Tables Vol C Tables 4.2.6.8 and 6.1.1.4'
H H 0.0000 0.0000 'International Tables Vol C Tables 4.2.6.8 and 6.1.1.4'
N N 0.0061 0.0033 'International Tables Vol C Tables 4.2.6.8 and 6.1.1.4'
O O 0.0106 0.0060 'International Tables Vol C Tables 4.2.6.8 and 6.1.1.4'

loop_
_geom_angle_atom_site_label_1
_geom_angle_atom_site_label_2
_geom_angle_atom_site_label_3
_geom_angle
C9 O3 C10 117.41(11)
C1 N1 C4 112.93(12)
C1 N1 C5 124.58(13)
C4 N1 C5 122.38(12)
C6 N2 C7 115.87(13)
O1 C1 N1 124.03(14)
O1 C1 C2 127.99(14)
N1 C1 C2 107.96(13)
C1 C2 H2A 110.7
C1 C2 H2B 110.7
C1 C2 C3 105.39(12)
H2A C2 H2B 108.8
C3 C2 H2A 110.7
C3 C2 H2B 110.7
C2 C3 H3A 110.7
C2 C3 H3B 110.7
H3A C3 H3B 108.8
C4 C3 C2 105.11(13)
C4 C3 H3A 110.7
C4 C3 H3B 110.7
O2 C4 N1 123.42(14)
O2 C4 C3 128.31(15)
N1 C4 C3 108.27(12)
C6 C5 N1 120.14(13)
C6 C5 C9 119.68(13)
C9 C5 N1 120.16(12)
N2 C6 C5 123.57(14)
N2 C6 H6 118.2
C5 C6 H6 118.2
N2 C7 H7 117.4
N2 C7 C8 125.20(14)
C8 C7 H7 117.4
C7 C8 H8 120.9
C7 C8 C9 118.28(14)
C9 C8 H8 120.9
O3 C9 C5 116.65(12)
O3 C9 C8 125.97(14)
C5 C9 C8 117.38(13)
O3 C10 H10A 109.5
O3 C10 H10B 109.5
O3 C10 H10C 109.5
H10A C10 H10B 109.5
H10A C10 H10C 109.5
H10B C10 H10C 109.5

loop_
_geom_bond_atom_site_label_1
_geom_bond_atom_site_label_2
_geom_bond_distance
O1 C1 1.2073(19)
O2 C4 1.2055(18)
O3 C9 1.3459(18)
O3 C10 1.4385(18)
N1 C1 1.3914(19)
N1 C4 1.393(2)
N1 C5 1.4281(18)
N2 C6 1.3362(19)
N2 C7 1.337(2)
C1 C2 1.500(2)
C2 H2A 0.9900
C2 H2B 0.9900
C2 C3 1.528(2)
C3 H3A 0.9900
C3 H3B 0.9900
C3 C4 1.497(2)
C5 C6 1.379(2)
C5 C9 1.391(2)
C6 H6 0.9500
C7 H7 0.9500
C7 C8 1.375(2)
C8 H8 0.9500
C8 C9 1.391(2)
C10 H10A 0.9800
C10 H10B 0.9800
C10 H10C 0.9800
